data_7000510
loop_
_publ_author_name
'Bartoli, Stefania'
'Bazzicalupi, Carla'
'Biagini, Silvia'
'Borsari, Lucia'
'Bencini, Andrea'
'Faggi, Enrico'
'Giorgi, Claudia'
'Sangregorio, Claudio'
'Valtancoli, Barbara'

_publ_section_title
;
 Cu(ii) complexation with an acridine-containing macrocycle. Assembly
 of water cluster chains within the cavity of tetranuclear
 metallomacrocycles
;
_journal_issue 7
_journal_name_full 'Dalton Transactions'
_journal_page_first 1223
_journal_page_last 1230
_journal_paper_doi 10.1039/b815040k
_journal_year 2009
_chemical_formula_sum 'C92 H200 Cu8 N32 O64'
_chemical_formula_weight 3287.16
_chemical_name_systematic
;
?
;
_space_group_IT_number 14
_symmetry_cell_setting monoclinic
_symmetry_space_group_name_Hall '-P 2yab'
_symmetry_space_group_name_H-M 'P 1 21/a 1'
_atom_sites_solution_hydrogens geom
_atom_sites_solution_primary direct
_atom_sites_solution_secondary difmap
_audit_creation_method SHELXL-97
_cell_angle_alpha 90.00
_cell_angle_beta 96.067(5)
_cell_angle_gamma 90.00
_cell_formula_units_Z 4
_cell_length_a 19.647(1)
_cell_length_b 28.417(2)
_cell_length_c 26.741(1)
_cell_measurement_temperature 298
_cell_volume 14846.1(14)
_computing_cell_refinement 'Saint\Bruker CCD'
_computing_data_collection 'Smart\Bruker CCD'
_computing_data_reduction 'Saint\Bruker CCD'
_computing_molecular_graphics 'ORTEP3 Ver. 1.01\b (Farrugia, 1997)'
_computing_publication_material 'PARST93 (Nardelli, 1993)'
_computing_structure_refinement 'SHELXL-97 (Sheldrick, 1997)'
_computing_structure_solution 'SIR97 (Altomare 1997)'
_diffrn_ambient_temperature 298
_diffrn_measured_fraction_theta_full 0.846
_diffrn_measured_fraction_theta_max 0.846
_diffrn_measurement_device_type 'Bruker CCD'
_diffrn_measurement_method 'omega scan'
_diffrn_radiation_monochromator 'crossed Gobels mirrors'
_diffrn_radiation_source 'rotating anode'
_diffrn_radiation_type CuK\a
_diffrn_radiation_wavelength 1.54180
_diffrn_reflns_av_R_equivalents 0.0964
_diffrn_reflns_av_sigmaI/netI 0.1286
_diffrn_reflns_limit_h_max 17
_diffrn_reflns_limit_h_min -20
_diffrn_reflns_limit_k_max 28
_diffrn_reflns_limit_k_min -29
_diffrn_reflns_limit_l_max 28
_diffrn_reflns_limit_l_min -26
_diffrn_reflns_number 52059
_diffrn_reflns_theta_full 54.24
_diffrn_reflns_theta_max 54.24
_diffrn_reflns_theta_min 4.91
_diffrn_standards_decay_% 18
_diffrn_standards_interval_count 50
_exptl_absorpt_coefficient_mu 2.079
_exptl_absorpt_correction_T_max 0.66
_exptl_absorpt_correction_T_min 0.62
_exptl_absorpt_correction_type empirical
_exptl_absorpt_process_details 'SADABS\Bruker 1997-2000'
_exptl_crystal_colour blue
_exptl_crystal_density_diffrn 1.471
_exptl_crystal_density_method 'not measured'
_exptl_crystal_description prismatic
_exptl_crystal_F_000 6880
_exptl_crystal_size_max 0.25
_exptl_crystal_size_mid 0.2
_exptl_crystal_size_min 0.2
_refine_diff_density_max 0.978
_refine_diff_density_min -0.452
_refine_diff_density_rms 0.099
_refine_ls_extinction_method none
_refine_ls_goodness_of_fit_ref 1.036
_refine_ls_hydrogen_treatment constr
_refine_ls_matrix_type full
_refine_ls_number_parameters 1794
_refine_ls_number_reflns 15340
_refine_ls_number_restraints 31
_refine_ls_restrained_S_all 1.038
_refine_ls_R_factor_all 0.1949
_refine_ls_R_factor_gt 0.0795
_refine_ls_shift/su_max 0.015
_refine_ls_shift/su_mean 0.001
_refine_ls_structure_factor_coef Fsqd
_refine_ls_weighting_details 'calc w=1/[\s^2^(Fo^2^)+(0.1223P)^2^+0.0000P] where P=(Fo^2^+2Fc^2^)/3'
_refine_ls_weighting_scheme calc
_refine_ls_wR_factor_gt 0.1937
_refine_ls_wR_factor_ref 0.2542
_reflns_number_gt 6102
_reflns_number_total 15340
_reflns_threshold_expression >2sigma(I)
_cod_data_source_file b815040k.txt
_cod_data_source_block '[Cu8L4(OH)8(NO3)3](NO3)5.32H2O'
_cod_original_cell_volume 14846.1(1)
_cod_original_sg_symbol_H-M P21/a
_cod_database_code 7000510

loop_
_symmetry_equiv_pos_as_xyz
'x, y, z'
'-x+1/2, y+1/2, -z'
'-x, -y, -z'
'x-1/2, -y-1/2, z'

loop_
_atom_site_label
_atom_site_type_symbol
_atom_site_fract_x
_atom_site_fract_y
_atom_site_fract_z
_atom_site_U_iso_or_equiv
_atom_site_adp_type
_atom_site_occupancy
_atom_site_symmetry_multiplicity
_atom_site_calc_flag
_atom_site_refinement_flags
_atom_site_disorder_assembly
_atom_site_disorder_group
Cu1B Cu 0.82172(9) 0.57534(5) 0.36198(5) 0.0575(5) Uani 1 1 d . . .
Cu2B Cu 0.82275(10) 0.57139(6) 0.65196(6) 0.0632(6) Uani 1 1 d . . .
Cu3B Cu 0.78971(10) 0.48074(5) 0.35843(5) 0.0574(5) Uani 1 1 d . . .
Cu4B Cu 0.79478(11) 0.47831(6) 0.65048(6) 0.0677(6) Uani 1 1 d . . .
O1B O 0.8745(4) 0.5183(2) 0.3541(3) 0.060(2) Uani 1 1 d . . .
O2B O 0.7735(4) 0.5318(2) 0.4030(2) 0.056(2) Uani 1 1 d . . .
O3B O 0.7756(4) 0.5285(2) 0.6025(2) 0.059(2) Uani 1 1 d . . .
O4B O 0.8793(4) 0.5154(3) 0.6661(3) 0.065(2) Uani 1 1 d . . .
C1B C 0.9557(6) 0.6495(4) 0.3846(4) 0.051(3) Uani 1 1 d . . .
C2B C 0.9674(5) 0.6986(4) 0.3904(4) 0.054(3) Uani 1 1 d . . .
H2A H 0.9687 0.7165 0.3614 0.065 Uiso 1 1 calc R . .
C3B C 0.9765(6) 0.7207(4) 0.4341(4) 0.053(3) Uani 1 1 d . . .
H3A H 0.9875 0.7525 0.4359 0.064 Uiso 1 1 calc R . .
C4B C 0.9688(6) 0.6934(4) 0.4793(4) 0.051(3) Uani 1 1 d . . .
N1B1 N 0.9768(5) 0.7178(3) 0.5259(3) 0.061(3) Uani 1 1 d . . .
C5B C 0.9711(7) 0.6923(4) 0.5687(4) 0.057(3) Uani 1 1 d . . .
C6B C 0.9768(7) 0.7150(5) 0.6159(5) 0.074(4) Uani 1 1 d . . .
H6A H 0.9861 0.7471 0.6179 0.089 Uiso 1 1 calc R . .
C7B C 0.9690(7) 0.6910(5) 0.6577(4) 0.068(4) Uani 1 1 d . . .
H7A H 0.9734 0.7070 0.6882 0.082 Uiso 1 1 calc R . .
C8B C 0.9550(6) 0.6443(4) 0.6576(4) 0.055(3) Uani 1 1 d . . .
C9B C 0.9523(7) 0.6201(4) 0.6148(5) 0.066(4) Uani 1 1 d . . .
H9A H 0.9466 0.5877 0.6159 0.079 Uiso 1 1 calc R . .
C10B C 0.9579(6) 0.6421(4) 0.5672(4) 0.056(3) Uani 1 1 d . . .
C11B C 0.9503(6) 0.6186(4) 0.5210(4) 0.054(3) Uani 1 1 d . . .
H11A H 0.9422 0.5864 0.5196 0.065 Uiso 1 1 calc R . .
C12B C 0.9551(7) 0.6448(4) 0.4765(4) 0.057(3) Uani 1 1 d . . .
C13B C 0.9502(6) 0.6225(3) 0.4279(3) 0.048(3) Uani 1 1 d . . .
H13A H 0.9435 0.5902 0.4253 0.057 Uiso 1 1 calc R . .
C14B C 0.9476(7) 0.6250(4) 0.3343(4) 0.055(3) Uani 1 1 d . . .
H14A H 0.9683 0.6437 0.3096 0.067 Uiso 1 1 calc R . .
H14B H 0.9704 0.5946 0.3369 0.067 Uiso 1 1 calc R . .
N2B1 N 0.8746(6) 0.6186(3) 0.3187(3) 0.066(3) Uani 1 1 d . . .
H2A1 H 0.8725 0.6043 0.2882 0.079 Uiso 1 1 calc R . .
C15B C 0.8388(6) 0.6645(4) 0.3092(4) 0.064(4) Uani 1 1 d . . .
H15A H 0.8422 0.6750 0.2750 0.077 Uiso 1 1 calc R . .
H15B H 0.8586 0.6884 0.3323 0.077 Uiso 1 1 calc R . .
C16B C 0.7651(8) 0.6557(4) 0.3174(4) 0.064(4) Uani 1 1 d . . .
H16A H 0.7431 0.6379 0.2893 0.077 Uiso 1 1 calc R . .
H16B H 0.7415 0.6856 0.3187 0.077 Uiso 1 1 calc R . .
N3B1 N 0.7592(5) 0.6286(3) 0.3662(3) 0.061(3) Uani 1 1 d . . .
H3A1 H 0.7160 0.6167 0.3645 0.073 Uiso 1 1 calc R . .
C17B C 0.7683(7) 0.6614(4) 0.4111(4) 0.061(3) Uani 1 1 d . . .
H17A H 0.8117 0.6778 0.4121 0.073 Uiso 1 1 calc R . .
H17B H 0.7318 0.6846 0.4090 0.073 Uiso 1 1 calc R . .
C18B C 0.7663(7) 0.6319(3) 0.4568(4) 0.056(3) Uani 1 1 d . . .
H18A H 0.8066 0.6120 0.4611 0.067 Uiso 1 1 calc R . .
H18B H 0.7262 0.6117 0.4528 0.067 Uiso 1 1 calc R . .
N4B1 N 0.7638(6) 0.6622(3) 0.5023(3) 0.063(3) Uani 1 1 d . . .
C19B C 0.7681(7) 0.6308(4) 0.5471(4) 0.063(4) Uani 1 1 d . . .
H19A H 0.8099 0.6125 0.5485 0.076 Uiso 1 1 calc R . .
H19B H 0.7298 0.6091 0.5437 0.076 Uiso 1 1 calc R . .
C20B C 0.7672(7) 0.6598(4) 0.5988(4) 0.068(4) Uani 1 1 d . . .
H20A H 0.8101 0.6764 0.6069 0.081 Uiso 1 1 calc R . .
H20B H 0.7302 0.6826 0.5960 0.081 Uiso 1 1 calc R . .
N5B1 N 0.7570(6) 0.6245(3) 0.6386(3) 0.066(3) Uani 1 1 d . . .
H5A1 H 0.7145 0.6118 0.6313 0.079 Uiso 1 1 calc R . .
C21B C 0.7574(8) 0.6504(5) 0.6873(5) 0.083(4) Uani 1 1 d . . .
H21A H 0.7314 0.6330 0.7100 0.100 Uiso 1 1 calc R . .
H21B H 0.7364 0.6810 0.6815 0.100 Uiso 1 1 calc R . .
C22B C 0.8316(8) 0.6561(4) 0.7106(5) 0.075(4) Uani 1 1 d . . .
H22A H 0.8543 0.6803 0.6929 0.090 Uiso 1 1 calc R . .
H22B H 0.8326 0.6653 0.7456 0.090 Uiso 1 1 calc R . .
N6B1 N 0.8668(6) 0.6108(4) 0.7068(3) 0.064(3) Uani 1 1 d . . .
H6A1 H 0.8622 0.5951 0.7358 0.076 Uiso 1 1 calc R . .
C23B C 0.9418(9) 0.6201(5) 0.7062(4) 0.079(4) Uani 1 1 d . . .
H23A H 0.9667 0.5906 0.7094 0.094 Uiso 1 1 calc R . .
H23B H 0.9580 0.6398 0.7346 0.094 Uiso 1 1 calc R . .
C24B C 0.8667(6) 0.3735(4) 0.3763(4) 0.065(4) Uani 1 1 d . . .
C25B C 0.8484(8) 0.3280(4) 0.3765(4) 0.080(5) Uani 1 1 d . . .
H25A H 0.8368 0.3129 0.3459 0.096 Uiso 1 1 calc R . .
C26B C 0.8460(7) 0.3014(4) 0.4223(4) 0.061(4) Uani 1 1 d . . .
H26A H 0.8386 0.2691 0.4220 0.073 Uiso 1 1 calc R . .
C27B C 0.8558(6) 0.3279(4) 0.4687(4) 0.054(3) Uani 1 1 d . . .
N1B2 N 0.8480(5) 0.3052(3) 0.5110(4) 0.067(3) Uani 1 1 d . . .
C28B C 0.8567(6) 0.3271(4) 0.5558(4) 0.053(3) Uani 1 1 d . . .
C29B C 0.8470(7) 0.3012(4) 0.5994(4) 0.063(4) Uani 1 1 d . . .
H29A H 0.8361 0.2694 0.5976 0.076 Uiso 1 1 calc R . .
C30B C 0.8541(7) 0.3251(4) 0.6461(4) 0.069(4) Uani 1 1 d . . .
H30A H 0.8481 0.3088 0.6754 0.083 Uiso 1 1 calc R . .
C31B C 0.8706(6) 0.3739(4) 0.6485(4) 0.070(4) Uani 1 1 d . . .
C32B C 0.8792(6) 0.3984(4) 0.6058(4) 0.058(3) Uani 1 1 d . . .
H32A H 0.8889 0.4304 0.6077 0.070 Uiso 1 1 calc R . .
C33B C 0.8735(6) 0.3749(4) 0.5579(4) 0.061(3) Uani 1 1 d . . .
C34B C 0.8823(6) 0.3993(4) 0.5136(4) 0.055(3) Uani 1 1 d . . .
H34A H 0.8952 0.4308 0.5148 0.065 Uiso 1 1 calc R . .
C35B C 0.8715(7) 0.3762(4) 0.4682(4) 0.056(3) Uani 1 1 d . . .
C36B C 0.8798(7) 0.3995(4) 0.4220(4) 0.070(4) Uani 1 1 d . . .
H36A H 0.8933 0.4309 0.4216 0.084 Uiso 1 1 calc R . .
C37B C 0.8735(7) 0.4006(4) 0.3289(4) 0.068(4) Uani 1 1 d . . .
H37A H 0.9134 0.4207 0.3344 0.082 Uiso 1 1 calc R . .
H37B H 0.8815 0.3784 0.3026 0.082 Uiso 1 1 calc R . .
N2B2 N 0.8129(5) 0.4304(3) 0.3108(3) 0.065(3) Uani 1 1 d . . .
H2A2 H 0.8234 0.4452 0.2824 0.078 Uiso 1 1 calc R . .
C38B C 0.7503(5) 0.4028(4) 0.2968(4) 0.062(4) Uani 1 1 d . . .
H38A H 0.7629 0.3714 0.2869 0.074 Uiso 1 1 calc R . .
H38B H 0.7242 0.4174 0.2682 0.074 Uiso 1 1 calc R . .
C39B C 0.7051(6) 0.3991(4) 0.3407(5) 0.083(4) Uani 1 1 d . . .
H39A H 0.6596 0.3882 0.3283 0.100 Uiso 1 1 calc R . .
H39B H 0.7250 0.3770 0.3658 0.100 Uiso 1 1 calc R . .
N3B2 N 0.7015(6) 0.4479(3) 0.3634(4) 0.064(3) Uani 1 1 d . . .
H3A2 H 0.6730 0.4632 0.3397 0.077 Uiso 1 1 calc R . .
C40B C 0.6620(9) 0.4489(5) 0.4073(5) 0.091(5) Uani 1 1 d . . .
H40A H 0.6486 0.4810 0.4139 0.109 Uiso 1 1 calc R . .
H40B H 0.6206 0.4303 0.4003 0.109 Uiso 1 1 calc R . .
C41B C 0.7011(8) 0.4308(5) 0.4497(5) 0.085(4) Uani 1 1 d . . .
H41A H 0.7449 0.4468 0.4547 0.102 Uiso 1 1 calc R . .
H41B H 0.7093 0.3975 0.4453 0.102 Uiso 1 1 calc R . .
N4B2 N 0.6607(6) 0.4388(3) 0.4961(3) 0.066(3) Uani 1 1 d . . .
C42B C 0.7067(7) 0.4292(5) 0.5459(4) 0.076(4) Uani 1 1 d . . .
H42A H 0.7133 0.3957 0.5513 0.091 Uiso 1 1 calc R . .
H42B H 0.7511 0.4441 0.5454 0.091 Uiso 1 1 calc R . .
C43B C 0.6682(8) 0.4504(5) 0.5861(5) 0.083(4) Uani 1 1 d . . .
H43A H 0.6587 0.4831 0.5780 0.100 Uiso 1 1 calc R . .
H43B H 0.6247 0.4343 0.5861 0.100 Uiso 1 1 calc R . .
N5B2 N 0.7047(6) 0.4476(3) 0.6366(4) 0.076(3) Uani 1 1 d . . .
H5A2 H 0.6775 0.4639 0.6560 0.091 Uiso 1 1 calc R . .
C44B C 0.7090(6) 0.3985(4) 0.6604(5) 0.087(5) Uani 1 1 d . . .
H44A H 0.6637 0.3872 0.6656 0.104 Uiso 1 1 calc R . .
H44B H 0.7297 0.3764 0.6388 0.104 Uiso 1 1 calc R . .
C45B C 0.7509(6) 0.4034(5) 0.7080(5) 0.084(5) Uani 1 1 d . . .
H45A H 0.7618 0.3724 0.7217 0.101 Uiso 1 1 calc R . .
H45B H 0.7249 0.4199 0.7314 0.101 Uiso 1 1 calc R . .
N6B2 N 0.8154(6) 0.4293(3) 0.7035(3) 0.066(3) Uani 1 1 d . . .
H6A2 H 0.8254 0.4450 0.7330 0.079 Uiso 1 1 calc R . .
C46B C 0.8721(7) 0.3999(4) 0.6977(4) 0.064(4) Uani 1 1 d . . .
H46A H 0.8757 0.3769 0.7247 0.077 Uiso 1 1 calc R . .
H46B H 0.9132 0.4190 0.7018 0.077 Uiso 1 1 calc R . .
Cu1A Cu 0.28661(10) 0.33994(5) 0.05208(5) 0.0585(5) Uani 1 1 d . . .
Cu2A Cu 0.30383(10) 0.63046(6) 0.05481(6) 0.0690(6) Uani 1 1 d . . .
Cu3A Cu 0.28180(10) 0.34027(6) -0.05258(6) 0.0639(6) Uani 1 1 d . . .
Cu4A Cu 0.29898(11) 0.63132(6) -0.05165(6) 0.0691(6) Uani 1 1 d . . .
O1A O 0.3529(5) 0.3326(3) 0.0032(2) 0.075(3) Uani 1 1 d . . .
O2A O 0.2429(5) 0.3777(3) -0.0018(2) 0.072(3) Uani 1 1 d . . .
O3A O 0.2597(5) 0.5967(3) -0.0005(3) 0.088(3) Uani 1 1 d . . .
O4A O 0.3693(5) 0.6437(3) 0.0062(2) 0.076(3) Uani 1 1 d . . .
C1A C 0.4090(5) 0.3541(4) 0.1552(4) 0.058(3) Uani 1 1 d . . .
C2A C 0.4049(6) 0.3564(4) 0.2072(4) 0.060(4) Uani 1 1 d . . .
H2B H 0.3998 0.3285 0.2247 0.072 Uiso 1 1 calc R . .
C3A C 0.4082(6) 0.3981(4) 0.2337(5) 0.069(4) Uani 1 1 d . . .
H3B H 0.4058 0.3983 0.2682 0.083 Uiso 1 1 calc R . .
C4A C 0.4153(5) 0.4414(4) 0.2067(4) 0.062(4) Uani 1 1 d . . .
N1A1 N 0.4168(5) 0.4826(3) 0.2326(3) 0.052(3) Uani 1 1 d . . .
C5A C 0.4215(6) 0.5211(4) 0.2089(4) 0.052(3) Uani 1 1 d . . .
C6A C 0.4287(7) 0.5689(5) 0.2359(5) 0.079(4) Uani 1 1 d . . .
H6B H 0.4325 0.5701 0.2709 0.094 Uiso 1 1 calc R . .
C7A C 0.4296(7) 0.6082(4) 0.2098(5) 0.072(4) Uani 1 1 d . . .
H7B H 0.4311 0.6365 0.2274 0.086 Uiso 1 1 calc R . .
C8A C 0.4283(6) 0.6104(4) 0.1563(4) 0.062(3) Uani 1 1 d . . .
C9A C 0.4262(6) 0.5690(4) 0.1302(4) 0.048(3) Uani 1 1 d . . .
H9B H 0.4267 0.5700 0.0955 0.058 Uiso 1 1 calc R . .
C10A C 0.4234(6) 0.5252(4) 0.1538(4) 0.055(3) Uani 1 1 d . . .
C11A C 0.4199(6) 0.4825(4) 0.1291(4) 0.051(3) Uani 1 1 d . . .
H11B H 0.4205 0.4822 0.0944 0.061 Uiso 1 1 calc R . .
C12A C 0.4153(6) 0.4393(3) 0.1546(4) 0.043(3) Uani 1 1 d . . .
C13A C 0.4128(4) 0.3964(4) 0.1304(4) 0.053(3) Uani 1 1 d . . .
H13B H 0.4137 0.3960 0.0957 0.064 Uiso 1 1 calc R . .
C14A C 0.4047(7) 0.3090(4) 0.1292(4) 0.067(4) Uani 1 1 d . . .
H14C H 0.4207 0.2844 0.1528 0.080 Uiso 1 1 calc R . .
H14D H 0.4349 0.3095 0.1028 0.080 Uiso 1 1 calc R . .
N2A1 N 0.3329(6) 0.2971(3) 0.1065(4) 0.070(3) Uani 1 1 d . . .
H2B1 H 0.3355 0.2682 0.0921 0.084 Uiso 1 1 calc R . .
C15A C 0.2793(7) 0.2930(3) 0.1436(4) 0.063(4) Uani 1 1 d . . .
H15C H 0.2460 0.2694 0.1314 0.076 Uiso 1 1 calc R . .
H15D H 0.3016 0.2823 0.1756 0.076 Uiso 1 1 calc R . .
C16A C 0.2424(5) 0.3382(4) 0.1517(4) 0.073(4) Uani 1 1 d . . .
H16C H 0.2048 0.3331 0.1719 0.088 Uiso 1 1 calc R . .
H16D H 0.2732 0.3615 0.1681 0.088 Uiso 1 1 calc R . .
N3A1 N 0.2168(5) 0.3531(3) 0.0995(3) 0.051(2) Uani 1 1 d . . .
H3B1 H 0.1819 0.3328 0.0900 0.061 Uiso 1 1 calc R . .
C17A C 0.1837(6) 0.3997(4) 0.0999(4) 0.054(3) Uani 1 1 d . . .
H17C H 0.1590 0.4023 0.1293 0.065 Uiso 1 1 calc R . .
H17D H 0.1509 0.4028 0.0703 0.065 Uiso 1 1 calc R . .
C18A C 0.2369(7) 0.4400(4) 0.1006(5) 0.070(4) Uani 1 1 d . . .
H18C H 0.2720 0.4358 0.1286 0.083 Uiso 1 1 calc R . .
H18D H 0.2586 0.4397 0.0697 0.083 Uiso 1 1 calc R . .
N4A1 N 0.2004(5) 0.4861(3) 0.1058(3) 0.054(3) Uani 1 1 d . . .
C19A C 0.2429(7) 0.5281(4) 0.1030(4) 0.059(4) Uani 1 1 d . . .
H19C H 0.2670 0.5271 0.0732 0.070 Uiso 1 1 calc R . .
H19D H 0.2763 0.5302 0.1323 0.070 Uiso 1 1 calc R . .
C20A C 0.1954(7) 0.5696(4) 0.1008(5) 0.069(4) Uani 1 1 d . . .
H20C H 0.1674 0.5677 0.1286 0.083 Uiso 1 1 calc R . .
H20D H 0.1651 0.5684 0.0698 0.083 Uiso 1 1 calc R . .
N5A1 N 0.2341(6) 0.6167(3) 0.1037(3) 0.073(3) Uani 1 1 d . . .
H5B1 H 0.2009 0.6387 0.0965 0.088 Uiso 1 1 calc R . .
C21A C 0.2623(6) 0.6272(4) 0.1560(4) 0.088(5) Uani 1 1 d . . .
H21C H 0.2909 0.6016 0.1702 0.106 Uiso 1 1 calc R . .
H21D H 0.2261 0.6330 0.1772 0.106 Uiso 1 1 calc R . .
C22A C 0.3040(6) 0.6710(3) 0.1498(4) 0.072(4) Uani 1 1 d . . .
H22C H 0.2726 0.6966 0.1403 0.087 Uiso 1 1 calc R . .
H22D H 0.3280 0.6789 0.1823 0.087 Uiso 1 1 calc R . .
N6A1 N 0.3555(6) 0.6689(4) 0.1122(4) 0.077(3) Uani 1 1 d . . .
H6B1 H 0.3587 0.6986 0.1002 0.092 Uiso 1 1 calc R . .
C23A C 0.4267(7) 0.6546(4) 0.1312(4) 0.063(4) Uani 1 1 d . . .
H23C H 0.4542 0.6527 0.1032 0.075 Uiso 1 1 calc R . .
H23D H 0.4468 0.6784 0.1543 0.075 Uiso 1 1 calc R . .
C24A C 0.3987(5) 0.3536(4) -0.1423(4) 0.068(4) Uani 1 1 d . . .
C25A C 0.3946(8) 0.3567(4) -0.1957(4) 0.078(4) Uani 1 1 d . . .
H25B H 0.3883 0.3292 -0.2146 0.093 Uiso 1 1 calc R . .
C26A C 0.3997(7) 0.3992(4) -0.2205(4) 0.065(4) Uani 1 1 d . . .
H26B H 0.4022 0.4002 -0.2550 0.078 Uiso 1 1 calc R . .
C27A C 0.4010(6) 0.4399(3) -0.1925(4) 0.050(3) Uani 1 1 d . . .
N1A2 N 0.4086(5) 0.4822(3) -0.2186(3) 0.053(3) Uani 1 1 d . . .
C28A C 0.4137(6) 0.5221(4) -0.1910(4) 0.045(3) Uani 1 1 d . . .
C29A C 0.4163(5) 0.5667(4) -0.2182(4) 0.060(3) Uani 1 1 d . . .
H29B H 0.4162 0.5671 -0.2530 0.072 Uiso 1 1 calc R . .
C30A C 0.4187(6) 0.6073(4) -0.1915(4) 0.054(3) Uani 1 1 d . . .
H30B H 0.4206 0.6355 -0.2087 0.065 Uiso 1 1 calc R . .
C31A C 0.4186(4) 0.6088(4) -0.1395(4) 0.057(3) Uani 1 1 d . . .
C32A C 0.4111(6) 0.5679(3) -0.1129(4) 0.051(3) Uani 1 1 d . . .
H32B H 0.4080 0.5691 -0.0785 0.061 Uiso 1 1 calc R . .
C33A C 0.4083(7) 0.5241(4) -0.1383(4) 0.054(3) Uani 1 1 d . . .
C34A C 0.4075(7) 0.4822(3) -0.1128(4) 0.057(4) Uani 1 1 d . . .
H34B H 0.4100 0.4820 -0.0779 0.069 Uiso 1 1 calc R . .
C35A C 0.4031(6) 0.4400(4) -0.1392(4) 0.046(3) Uani 1 1 d . . .
C36A C 0.3997(6) 0.3952(4) -0.1168(4) 0.057(3) Uani 1 1 d . . .
H36B H 0.3979 0.3939 -0.0822 0.068 Uiso 1 1 calc R . .
C37A C 0.3921(7) 0.3067(4) -0.1152(4) 0.059(3) Uani 1 1 d . . .
H37C H 0.4064 0.2815 -0.1363 0.071 Uiso 1 1 calc R . .
H37D H 0.4230 0.3068 -0.0844 0.071 Uiso 1 1 calc R . .
N2A2 N 0.3200(7) 0.2965(3) -0.1024(4) 0.082(4) Uani 1 1 d . . .
H2B2 H 0.3219 0.2675 -0.0877 0.099 Uiso 1 1 calc R . .
C38A C 0.2654(8) 0.2932(3) -0.1457(4) 0.075(4) Uani 1 1 d . . .
H38C H 0.2315 0.2702 -0.1381 0.090 Uiso 1 1 calc R . .
H38D H 0.2854 0.2826 -0.1753 0.090 Uiso 1 1 calc R . .
C39A C 0.2311(6) 0.3400(4) -0.1565(4) 0.076(4) Uani 1 1 d . . .
H39C H 0.2631 0.3628 -0.1676 0.091 Uiso 1 1 calc R . .
H39D H 0.1927 0.3370 -0.1822 0.091 Uiso 1 1 calc R . .
N3A2 N 0.2076(6) 0.3544(3) -0.1074(3) 0.068(3) Uani 1 1 d . . .
H3B2 H 0.1734 0.3339 -0.1024 0.082 Uiso 1 1 calc R . .
C40A C 0.1739(7) 0.4006(4) -0.1125(5) 0.074(4) Uani 1 1 d . . .
H40C H 0.1439 0.4041 -0.0862 0.089 Uiso 1 1 calc R . .
H40D H 0.1459 0.4020 -0.1446 0.089 Uiso 1 1 calc R . .
C41A C 0.2253(7) 0.4416(4) -0.1093(4) 0.058(4) Uani 1 1 d . . .
H41C H 0.2527 0.4411 -0.0769 0.069 Uiso 1 1 calc R . .
H41D H 0.2559 0.4382 -0.1353 0.069 Uiso 1 1 calc R . .
N4A2 N 0.1894(6) 0.4851(3) -0.1155(3) 0.063(3) Uani 1 1 d . . .
C42A C 0.2337(7) 0.5299(4) -0.1095(5) 0.070(4) Uani 1 1 d . . .
H42C H 0.2620 0.5296 -0.0775 0.084 Uiso 1 1 calc R . .
H42D H 0.2632 0.5320 -0.1363 0.084 Uiso 1 1 calc R . .
C43A C 0.1844(8) 0.5712(4) -0.1120(5) 0.079(4) Uani 1 1 d . . .
H43C H 0.1565 0.5698 -0.0842 0.095 Uiso 1 1 calc R . .
H43D H 0.1544 0.5704 -0.1432 0.095 Uiso 1 1 calc R . .
N5A2 N 0.2285(6) 0.6178(3) -0.1088(3) 0.069(3) Uani 1 1 d . . .
H5B2 H 0.1968 0.6408 -0.1060 0.082 Uiso 1 1 calc R . .
C44A C 0.2525(4) 0.6273(4) -0.1572(4) 0.070(4) Uani 1 1 d . . .
H44C H 0.2143 0.6328 -0.1826 0.083 Uiso 1 1 calc R . .
H44D H 0.2794 0.6012 -0.1677 0.083 Uiso 1 1 calc R . .
C45A C 0.2956(6) 0.6707(3) -0.1488(4) 0.062(4) Uani 1 1 d . . .
H45C H 0.3218 0.6750 -0.1772 0.074 Uiso 1 1 calc R . .
H45D H 0.2658 0.6978 -0.1473 0.074 Uiso 1 1 calc R . .
N6A2 N 0.3436(6) 0.6690(4) -0.1018(4) 0.082(4) Uani 1 1 d . . .
H6B2 H 0.3469 0.6989 -0.0897 0.098 Uiso 1 1 calc R . .
C46A C 0.4140(8) 0.6550(4) -0.1120(4) 0.062(4) Uani 1 1 d . . .
H46C H 0.4427 0.6531 -0.0803 0.075 Uiso 1 1 calc R . .
H46D H 0.4326 0.6796 -0.1318 0.075 Uiso 1 1 calc R . .
N1 N 0.7636(6) 0.5328(4) 0.2473(4) 0.064(3) Uani 1 1 d . . .
O11 O 0.7433(5) 0.5344(3) 0.2899(3) 0.066(2) Uani 1 1 d . . .
O12 O 0.7855(5) 0.5692(3) 0.2290(3) 0.079(3) Uani 1 1 d . . .
O13 O 0.7649(5) 0.4952(3) 0.2243(3) 0.082(3) Uani 1 1 d . . .
N2 N 0.7589(6) 0.5311(5) 0.7587(4) 0.070(3) Uani 1 1 d . . .
O21 O 0.7452(5) 0.5317(3) 0.7111(3) 0.077(3) Uani 1 1 d . . .
O22 O 0.7579(6) 0.4931(3) 0.7813(3) 0.088(3) Uani 1 1 d . . .
O23 O 0.7767(5) 0.5678(3) 0.7821(3) 0.084(3) Uani 1 1 d . . .
N3 N 0.2563(7) 0.7328(5) 0.0011(7) 0.106(5) Uani 1 1 d . . .
O31 O 0.2502(6) 0.7108(4) 0.0414(5) 0.131(5) Uani 1 1 d . . .
O32 O 0.2477(8) 0.7100(5) -0.0391(6) 0.157(6) Uani 1 1 d . . .
O33 O 0.2642(7) 0.7765(5) 0.0023(5) 0.145(5) Uani 1 1 d . . .
N4 N 0.6175(11) 0.5555(6) 0.4971(5) 0.101(5) Uani 1 1 d . . .
O41 O 0.6762(7) 0.5370(3) 0.5015(4) 0.088(3) Uani 1 1 d . . .
O42 O 0.6088(6) 0.5994(4) 0.4989(4) 0.108(4) Uani 1 1 d . . .
O43 O 0.5687(9) 0.5273(6) 0.4908(6) 0.151(6) Uani 1 1 d . . .
N5 N -0.0808(10) 0.5037(8) -0.1970(8) 0.132(7) Uani 1 1 d . . .
O51 O -0.0777(6) 0.5117(4) -0.1498(4) 0.102(3) Uani 1 1 d . . .
O52 O -0.0764(8) 0.5247(6) -0.2296(6) 0.156(7) Uani 1 1 d . . .
O53 O -0.0955(8) 0.4570(9) -0.2064(6) 0.185(7) Uani 1 1 d . . .
N6 N 0.8210(6) 0.7731(5) 0.5059(6) 0.090(4) Uani 1 1 d . . .
O61 O 0.8330(6) 0.8177(4) 0.5071(4) 0.115(4) Uani 1 1 d . . .
O62 O 0.8143(5) 0.7513(4) 0.5466(4) 0.097(3) Uani 1 1 d . . .
O63 O 0.8107(5) 0.7526(3) 0.4627(4) 0.094(3) Uani 1 1 d . . .
N7 N 0.0733(10) 0.4917(9) -0.2368(9) 0.057(6) Uani 0.50 1 d P . .
O71 O 0.0816(14) 0.5252(12) -0.2549(11) 0.171(17) Uani 0.50 1 d P . .
O72 O 0.0698(7) 0.4879(5) -0.1870(5) 0.044(4) Uani 0.50 1 d P . .
O73 O 0.0649(11) 0.4630(11) -0.2614(8) 0.122(10) Uani 0.50 1 d P . .
N7' N 0.872(2) 0.2830(13) 0.2483(13) 0.135(11) Uani 0.50 1 d PU . .
O71' O 0.815(3) 0.295(2) 0.244(2) 0.45(6) Uani 0.50 1 d P . .
O72' O 0.920(2) 0.302(2) 0.2233(14) 0.28(3) Uani 0.50 1 d P . .
O73' O 0.8663(11) 0.2410(6) 0.2844(7) 0.090(6) Uani 0.50 1 d P . .
N8 N 0.1206(13) 0.4893(7) -0.0098(7) 0.181(11) Uani 1 1 d D . .
O81 O 0.1895(12) 0.4901(9) -0.0063(7) 0.220(11) Uani 1 1 d D . .
O82 O 0.0851(7) 0.4887(6) 0.0314(7) 0.168(6) Uani 1 1 d D . .
O83 O 0.0796(8) 0.4905(6) -0.0556(6) 0.165(6) Uani 1 1 d D . .
OW7 O 0.8596(4) 0.2072(2) 0.5136(2) 0.056(2) Uani 1 1 d . . .
OW8 O 0.8381(5) 0.5188(3) 0.5050(3) 0.078(3) Uani 1 1 d . . .
OW9 O 0.4200(5) 0.4926(3) -0.3221(3) 0.076(3) Uani 1 1 d . . .
OW10 O 0.3832(6) 0.7744(4) -0.0863(6) 0.154(5) Uani 1 1 d . . .
OW11 O 0.4240(8) 0.4947(4) 0.3357(3) 0.141(5) Uani 1 1 d . . .
OW12 O -0.0988(6) 0.6427(5) 0.0098(4) 0.142(5) Uani 1 1 d . . .
OW13 O 0.3630(4) 0.4259(3) -0.3843(3) 0.070(2) Uani 1 1 d . . .
OW14 O 0.9871(5) 0.4986(3) 0.6017(3) 0.079(3) Uani 1 1 d . . .
OW15 O 0.3460(6) 0.5153(3) 0.0029(3) 0.098(3) Uani 1 1 d . . .
OW16 O 0.0280(8) 0.8085(4) 0.5355(5) 0.155(5) Uani 1 1 d . . .
OW17 O 0.4061(9) 0.4258(4) 0.0073(4) 0.190(7) Uani 1 1 d D . .
OW18 O 0.4128(7) 0.3357(4) -0.3940(4) 0.144(5) Uani 1 1 d . . .
OW19 O 0.4605(7) 0.6073(6) 0.5017(6) 0.192(7) Uani 1 1 d . . .
OW20 O 0.3841(9) 0.4115(6) 0.3831(5) 0.193(7) Uani 1 1 d . . .
OW21 O 0.1038(10) 0.2756(6) -0.1067(6) 0.218(8) Uani 1 1 d . . .
OW22 O 0.1954(9) 0.2235(6) -0.2719(6) 0.197(7) Uani 1 1 d . . .
OW23 O 0.6607(8) 0.2879(5) 0.6302(6) 0.181(6) Uani 1 1 d . . .
OW24 O 0.4464(8) 0.6514(6) 0.3996(7) 0.223(8) Uani 1 1 d . . .
OW25 O 0.1243(9) 0.6243(8) -0.0074(5) 0.225(9) Uani 1 1 d . . .
OW26 O 0.7907(13) 0.7714(9) 0.7284(9) 0.129(8) Uiso 0.50 1 d P . .
OW27 O 0.4225(11) 0.7322(5) 0.0109(9) 0.274(12) Uani 1 1 d . . .
OW28 O 0.1252(8) 0.6908(5) -0.1229(9) 0.242(10) Uani 1 1 d . . .
OW29 O 0.9204(15) 0.7531(8) 0.7856(6) 0.310(13) Uani 1 1 d . . .
OW30 O 0.9702(12) 0.8222(8) 0.6852(8) 0.120(7) Uiso 0.50 1 d P . .
OW31 O 0.8403(12) 0.7928(7) 0.6387(8) 0.268(11) Uani 1 1 d . . .
OW32 O 0.0886(12) 0.2582(8) -0.2214(7) 0.251(9) Uani 1 1 d . . .
OW35 O 0.0806(12) 0.6009(9) -0.2058(8) 0.132(8) Uiso 0.50 1 d P . .
OW36 O -0.0053(16) 0.6012(11) -0.1456(11) 0.174(11) Uiso 0.50 1 d P . .
OW1 O 0.4032(7) 0.2864(5) -0.3050(5) 0.098(4) Uiso 0.70 1 d P . .
OW1' O 0.4974(15) 0.2914(10) -0.2987(10) 0.081(9) Uiso 0.30 1 d P . .
OW3 O 0.5351(9) 0.4335(7) -0.0116(6) 0.223(7) Uani 1 1 d DU . .
OW2 O 0.3299(14) 0.2180(9) -0.2314(9) 0.145(9) Uiso 0.50 1 d P . .
OW5 O 0.9689(10) 0.5016(9) 0.4958(9) 0.115(7) Uiso 0.50 1 d P . .
OW33 O 0.0317(13) 0.3795(9) -0.2037(9) 0.140(9) Uiso 0.50 1 d P . .
OW34 O 0.1256(13) 0.6889(9) 0.1024(9) 0.135(8) Uiso 0.50 1 d P . .
OW6 O -0.0214(17) 0.4285(12) -0.0933(11) 0.224(12) Uiso 0.60 1 d P . .
OW6* O 0.003(2) 0.5861(18) -0.0395(18) 0.228(19) Uiso 0.40 1 d P . .
OW4 O 1.0734(13) 0.8191(9) 0.6487(9) 0.132(8) Uiso 0.50 1 d P . .
OW37 O 0.4235(14) 0.2366(10) 0.0064(10) 0.154(9) Uiso 0.50 1 d P . .

loop_
_atom_site_aniso_label
_atom_site_aniso_U_11
_atom_site_aniso_U_22
_atom_site_aniso_U_33
_atom_site_aniso_U_23
_atom_site_aniso_U_13
_atom_site_aniso_U_12
Cu1B 0.0854(15) 0.0461(10) 0.0405(9) -0.0018(7) 0.0047(9) 0.0035(9)
Cu2B 0.0960(16) 0.0492(10) 0.0450(10) -0.0002(8) 0.0099(9) 0.0014(10)
Cu3B 0.0892(15) 0.0440(10) 0.0385(9) -0.0023(7) 0.0041(9) 0.0033(9)
Cu4B 0.1060(17) 0.0484(10) 0.0492(10) 0.0078(8) 0.0104(10) -0.0016(10)
O1B 0.092(7) 0.045(4) 0.044(4) -0.007(3) 0.012(4) 0.003(4)
O2B 0.090(7) 0.044(4) 0.035(4) 0.001(3) 0.007(4) 0.004(4)
O3B 0.088(7) 0.047(4) 0.042(4) 0.003(3) 0.010(4) 0.001(4)
O4B 0.097(7) 0.058(5) 0.042(4) 0.008(4) 0.015(4) -0.004(5)
C1B 0.047(8) 0.053(8) 0.052(7) 0.000(6) 0.003(6) 0.010(6)
C2B 0.065(9) 0.055(8) 0.042(7) 0.012(6) 0.003(6) -0.014(6)
C3B 0.082(10) 0.045(7) 0.033(7) 0.004(5) 0.008(6) -0.018(6)
C4B 0.056(9) 0.034(7) 0.063(8) -0.005(6) 0.003(6) 0.002(5)
N1B1 0.082(8) 0.040(5) 0.062(7) -0.011(5) 0.010(6) -0.007(5)
C5B 0.079(10) 0.045(7) 0.048(7) 0.005(6) 0.007(6) -0.012(6)
C6B 0.077(11) 0.060(8) 0.085(10) -0.040(8) 0.012(8) 0.002(7)
C7B 0.089(11) 0.087(11) 0.029(7) 0.004(7) 0.013(7) -0.019(8)
C8B 0.088(10) 0.037(7) 0.038(7) -0.005(6) 0.009(6) -0.020(6)
C9B 0.085(11) 0.046(7) 0.071(9) 0.011(7) 0.022(7) 0.000(7)
C10B 0.060(9) 0.048(7) 0.060(8) 0.011(6) 0.006(6) 0.000(6)
C11B 0.078(10) 0.050(7) 0.037(7) -0.014(6) 0.012(6) -0.010(6)
C12B 0.098(11) 0.042(7) 0.030(6) -0.008(5) 0.006(6) 0.013(6)
C13B 0.085(10) 0.024(5) 0.036(6) 0.008(5) 0.010(6) 0.016(5)
C14B 0.073(11) 0.054(7) 0.040(7) 0.002(5) 0.011(6) 0.000(7)
N2B1 0.084(9) 0.065(7) 0.044(6) -0.003(5) -0.013(6) -0.001(6)
C15B 0.079(11) 0.060(8) 0.051(7) 0.001(6) -0.005(7) -0.002(8)
C16B 0.115(13) 0.042(7) 0.033(6) -0.001(5) 0.000(7) 0.004(7)
N3B1 0.093(8) 0.043(5) 0.046(6) -0.010(4) 0.000(5) -0.004(5)
C17B 0.094(11) 0.045(7) 0.044(7) -0.006(5) 0.014(7) -0.004(7)
C18B 0.089(10) 0.032(6) 0.047(7) 0.004(5) 0.009(6) -0.002(6)
N4B1 0.123(9) 0.035(5) 0.030(5) 0.000(4) 0.006(5) 0.001(5)
C19B 0.100(11) 0.035(6) 0.054(7) -0.002(6) 0.008(7) -0.019(7)
C20B 0.079(10) 0.048(7) 0.076(9) -0.011(7) 0.014(7) -0.012(7)
N5B1 0.102(9) 0.054(6) 0.042(6) 0.004(5) 0.017(5) 0.005(6)
C21B 0.113(14) 0.077(10) 0.061(9) -0.007(7) 0.019(9) 0.006(9)
C22B 0.111(13) 0.056(9) 0.060(8) 0.005(6) 0.014(8) -0.010(8)
N6B1 0.078(9) 0.069(7) 0.043(6) -0.003(5) 0.007(5) -0.001(6)
C23B 0.107(14) 0.065(9) 0.065(9) -0.017(7) 0.011(8) 0.011(8)
C24B 0.106(12) 0.059(8) 0.029(6) -0.003(6) 0.007(6) -0.002(7)
C25B 0.148(15) 0.042(8) 0.047(8) -0.013(6) -0.001(8) 0.013(8)
C26B 0.090(11) 0.042(7) 0.052(8) -0.004(6) 0.009(7) -0.006(7)
C27B 0.088(10) 0.049(7) 0.025(6) 0.002(5) 0.011(6) 0.003(6)
N1B2 0.078(9) 0.056(6) 0.067(7) -0.005(6) 0.007(6) 0.000(6)
C28B 0.089(10) 0.035(7) 0.036(7) -0.006(5) 0.006(6) 0.000(6)
C29B 0.098(11) 0.041(7) 0.052(8) 0.008(6) 0.016(7) -0.013(7)
C30B 0.121(12) 0.024(6) 0.063(8) 0.017(6) 0.009(8) 0.002(7)
C31B 0.124(13) 0.055(8) 0.030(7) 0.006(6) 0.013(7) -0.014(8)
C32B 0.088(10) 0.040(7) 0.045(7) -0.015(6) 0.003(7) -0.010(6)
C33B 0.069(10) 0.048(8) 0.063(8) 0.011(6) -0.009(7) 0.000(6)
C34B 0.083(10) 0.030(6) 0.049(7) 0.000(5) -0.003(6) -0.005(6)
C35B 0.088(10) 0.047(7) 0.035(7) 0.001(6) 0.010(6) 0.003(7)
C36B 0.118(12) 0.038(7) 0.052(8) 0.008(6) 0.001(7) -0.009(7)
C37B 0.095(11) 0.052(7) 0.058(8) 0.011(6) 0.011(7) 0.018(7)
N2B2 0.104(10) 0.042(6) 0.050(6) -0.002(5) 0.009(6) 0.002(6)
C38B 0.085(11) 0.039(7) 0.059(8) -0.013(6) -0.005(7) 0.002(7)
C39B 0.124(13) 0.063(9) 0.062(9) 0.006(7) 0.003(9) -0.008(9)
N3B2 0.100(9) 0.047(6) 0.050(6) 0.002(5) 0.031(6) -0.002(6)
C40B 0.137(15) 0.064(9) 0.069(10) 0.009(7) -0.005(10) -0.003(9)
C41B 0.085(12) 0.072(9) 0.098(11) 0.013(8) 0.011(10) 0.009(8)
N4B2 0.089(9) 0.079(7) 0.035(6) 0.001(5) 0.020(6) 0.003(6)
C42B 0.096(12) 0.064(8) 0.065(9) 0.008(7) -0.005(8) 0.015(8)
C43B 0.107(13) 0.070(9) 0.072(10) 0.001(7) 0.002(9) -0.004(9)
N5B2 0.080(9) 0.062(7) 0.084(8) 0.020(6) 0.000(6) 0.002(6)
C44B 0.115(13) 0.070(9) 0.068(9) 0.000(7) -0.024(9) -0.020(9)
C45B 0.130(15) 0.053(8) 0.074(10) 0.030(7) 0.031(10) 0.001(9)
N6B2 0.098(10) 0.048(6) 0.053(6) 0.013(5) 0.011(6) 0.016(7)
C46B 0.096(12) 0.044(7) 0.052(8) 0.019(6) 0.004(7) -0.016(7)
Cu1A 0.0875(15) 0.0465(10) 0.0423(9) 0.0005(7) 0.0106(9) -0.0036(9)
Cu2A 0.1056(17) 0.0533(11) 0.0492(10) 0.0011(8) 0.0134(10) 0.0110(10)
Cu3A 0.0980(16) 0.0496(10) 0.0453(10) 0.0004(8) 0.0127(10) -0.0045(10)
Cu4A 0.1050(17) 0.0538(11) 0.0500(10) 0.0000(8) 0.0156(10) 0.0062(10)
O1A 0.097(7) 0.099(7) 0.032(4) -0.001(4) 0.024(4) 0.001(5)
O2A 0.106(7) 0.074(5) 0.037(4) 0.000(4) 0.010(4) -0.002(5)
O3A 0.129(9) 0.081(6) 0.056(5) 0.002(4) 0.018(5) -0.002(6)
O4A 0.109(8) 0.088(6) 0.036(4) 0.001(4) 0.034(5) 0.004(5)
C1A 0.079(10) 0.044(8) 0.049(8) -0.002(6) 0.000(6) -0.003(6)
C2A 0.096(11) 0.043(7) 0.038(7) 0.004(5) -0.011(6) -0.013(7)
C3A 0.079(11) 0.049(8) 0.074(8) 0.004(7) -0.014(7) 0.002(7)
C4A 0.090(11) 0.050(8) 0.044(7) 0.012(6) -0.003(7) -0.010(7)
N1A1 0.083(8) 0.027(5) 0.048(5) 0.009(5) 0.014(5) 0.004(5)
C5A 0.068(10) 0.053(8) 0.034(6) -0.016(6) 0.002(6) 0.002(6)
C6A 0.100(12) 0.086(11) 0.048(7) -0.003(7) 0.000(7) 0.013(9)
C7A 0.126(13) 0.027(7) 0.062(9) -0.008(6) 0.011(8) 0.020(7)
C8A 0.089(11) 0.040(8) 0.056(8) 0.007(6) 0.009(7) -0.005(7)
C9A 0.058(9) 0.039(7) 0.049(7) 0.002(6) 0.006(6) -0.002(6)
C10A 0.063(9) 0.055(8) 0.044(7) -0.011(6) -0.011(6) 0.006(6)
C11A 0.073(10) 0.039(7) 0.041(6) -0.002(5) 0.005(6) 0.003(6)
C12A 0.066(9) 0.015(6) 0.047(7) -0.007(5) 0.009(6) -0.004(5)
C13A 0.050(9) 0.061(8) 0.050(7) 0.009(6) 0.009(6) 0.005(6)
C14A 0.098(12) 0.062(9) 0.042(7) 0.012(6) 0.011(7) 0.021(8)
N2A1 0.098(10) 0.041(6) 0.068(7) -0.002(5) -0.006(7) -0.005(6)
C15A 0.086(11) 0.064(9) 0.039(7) 0.012(6) 0.003(7) -0.027(8)
C16A 0.146(14) 0.053(8) 0.023(6) 0.010(5) 0.021(7) -0.020(8)
N3A1 0.056(7) 0.045(6) 0.053(6) -0.005(4) 0.008(5) -0.016(5)
C17A 0.063(9) 0.051(7) 0.048(7) -0.002(5) 0.006(6) -0.008(6)
C18A 0.072(10) 0.070(9) 0.069(8) -0.001(7) 0.015(7) -0.012(8)
N4A1 0.070(8) 0.047(6) 0.047(6) 0.006(4) 0.015(5) -0.004(5)
C19A 0.077(10) 0.058(8) 0.043(7) 0.001(6) 0.017(6) 0.013(7)
C20A 0.086(11) 0.063(9) 0.060(8) 0.000(6) 0.013(7) 0.008(8)
N5A1 0.115(10) 0.053(7) 0.055(7) 0.003(5) 0.021(6) 0.027(6)
C21A 0.178(16) 0.045(8) 0.043(8) -0.006(6) 0.018(8) 0.007(9)
C22A 0.121(13) 0.044(8) 0.051(8) -0.007(6) 0.000(8) 0.010(8)
N6A1 0.124(11) 0.057(7) 0.053(6) -0.002(5) 0.021(7) 0.004(7)
C23A 0.080(11) 0.043(7) 0.064(8) -0.014(6) 0.003(7) 0.006(7)
C24A 0.112(12) 0.042(7) 0.058(8) -0.001(6) 0.044(8) -0.003(7)
C25A 0.149(14) 0.039(7) 0.046(8) 0.002(6) 0.011(8) -0.021(8)
C26A 0.100(11) 0.068(9) 0.028(6) -0.005(6) 0.017(6) -0.005(8)
C27A 0.093(10) 0.031(6) 0.029(6) -0.005(5) 0.025(6) -0.002(6)
N1A2 0.092(8) 0.041(6) 0.031(5) 0.001(4) 0.023(5) 0.002(5)
C28A 0.047(8) 0.058(8) 0.033(7) -0.004(5) 0.014(5) -0.008(6)
C29A 0.077(10) 0.044(7) 0.058(7) 0.001(6) 0.004(7) 0.005(6)
C30A 0.081(10) 0.036(7) 0.044(7) 0.010(5) 0.004(6) -0.004(6)
C31A 0.105(11) 0.032(6) 0.033(7) -0.004(5) -0.002(6) -0.006(6)
C32A 0.093(10) 0.037(7) 0.024(6) -0.003(5) 0.009(6) 0.007(6)
C33A 0.085(10) 0.040(7) 0.038(7) -0.002(5) 0.007(6) -0.012(6)
C34A 0.107(11) 0.029(6) 0.034(6) 0.004(5) 0.002(6) -0.010(6)
C35A 0.067(9) 0.042(7) 0.030(6) 0.001(5) 0.009(5) 0.002(6)
C36A 0.067(10) 0.065(8) 0.041(7) -0.001(6) 0.020(6) -0.010(7)
C37A 0.080(11) 0.048(7) 0.053(7) -0.010(6) 0.021(7) 0.011(7)
N2A2 0.138(12) 0.051(6) 0.059(7) -0.009(5) 0.013(8) -0.006(7)
C38A 0.143(14) 0.038(7) 0.045(7) -0.015(6) 0.016(8) -0.027(8)
C39A 0.128(13) 0.068(9) 0.032(7) -0.013(6) 0.009(7) -0.021(8)
N3A2 0.101(9) 0.049(6) 0.059(6) -0.004(5) 0.022(6) -0.012(6)
C40A 0.084(11) 0.069(9) 0.071(9) 0.008(7) 0.020(8) -0.002(8)
C41A 0.091(10) 0.044(7) 0.031(6) -0.005(5) -0.023(6) -0.017(7)
N4A2 0.093(9) 0.050(6) 0.045(6) 0.006(5) 0.000(5) -0.005(6)
C42A 0.084(11) 0.047(8) 0.081(9) 0.011(6) 0.019(8) -0.011(7)
C43A 0.119(13) 0.045(8) 0.077(9) 0.010(7) 0.033(8) 0.014(8)
N5A2 0.106(9) 0.045(6) 0.053(6) 0.010(5) -0.003(6) 0.016(6)
C44A 0.124(13) 0.045(7) 0.039(7) 0.011(6) 0.008(7) 0.021(8)
C45A 0.074(10) 0.068(9) 0.044(7) 0.002(6) 0.007(7) 0.013(7)
N6A2 0.124(11) 0.051(6) 0.071(7) -0.002(5) 0.011(8) 0.014(7)
C46A 0.110(13) 0.041(7) 0.040(7) -0.008(5) 0.022(7) -0.007(7)
N1 0.096(10) 0.039(7) 0.056(8) 0.014(6) -0.002(6) -0.002(6)
O11 0.093(7) 0.063(5) 0.041(5) 0.013(4) 0.003(5) -0.001(5)
O12 0.120(8) 0.076(6) 0.040(5) 0.002(4) 0.002(5) -0.009(6)
O13 0.125(9) 0.062(6) 0.059(5) 0.000(5) 0.017(5) -0.004(6)
N2 0.069(9) 0.097(10) 0.045(7) 0.011(7) 0.013(6) 0.013(7)
O21 0.097(8) 0.065(6) 0.068(6) -0.011(4) 0.006(5) -0.005(5)
O22 0.138(10) 0.073(6) 0.056(6) 0.016(5) 0.034(6) 0.010(6)
O23 0.118(8) 0.083(7) 0.049(5) -0.020(5) 0.006(5) -0.002(6)
N3 0.103(12) 0.031(8) 0.181(17) 0.009(9) -0.007(11) 0.019(7)
O31 0.121(10) 0.098(9) 0.176(12) 0.066(9) 0.024(8) 0.026(7)
O32 0.179(14) 0.122(11) 0.162(12) -0.052(10) -0.015(10) 0.043(10)
O33 0.137(12) 0.113(11) 0.182(13) 0.002(9) -0.003(9) -0.001(9)
N4 0.134(18) 0.078(12) 0.093(10) 0.012(8) 0.025(10) 0.016(12)
O41 0.097(9) 0.055(6) 0.110(8) -0.011(5) -0.001(7) -0.005(6)
O42 0.130(10) 0.082(8) 0.113(8) -0.024(6) 0.005(7) 0.036(7)
O43 0.140(14) 0.129(12) 0.180(14) 0.028(9) -0.001(10) -0.023(10)
N5 0.132(16) 0.136(16) 0.116(17) 0.016(14) -0.047(13) 0.025(13)
O51 0.101(9) 0.133(9) 0.069(7) -0.018(6) 0.004(6) -0.009(7)
O52 0.149(13) 0.195(16) 0.114(11) 0.071(10) -0.032(9) 0.047(11)
O53 0.132(13) 0.27(2) 0.149(13) -0.014(14) -0.030(9) -0.008(15)
N6 0.085(10) 0.066(9) 0.116(12) 0.006(9) 0.003(8) -0.011(7)
O61 0.159(11) 0.067(7) 0.118(8) -0.001(6) 0.004(7) -0.029(7)
O62 0.123(9) 0.085(7) 0.083(7) 0.012(6) 0.007(6) -0.004(6)
O63 0.109(9) 0.075(7) 0.103(8) -0.019(6) 0.030(7) -0.014(6)
N7 0.034(14) 0.074(16) 0.060(17) -0.015(13) -0.004(12) 0.016(12)
O71 0.13(2) 0.23(3) 0.17(3) 0.17(3) 0.11(2) 0.10(2)
O72 0.036(10) 0.076(10) 0.018(8) -0.004(6) -0.002(6) 0.001(8)
O73 0.068(16) 0.21(3) 0.089(16) -0.079(19) -0.003(12) 0.049(17)
N7' 0.15(2) 0.144(18) 0.106(16) -0.078(15) -0.015(16) -0.045(16)
O71' 0.47(9) 0.43(8) 0.37(6) -0.31(6) -0.34(7) 0.36(7)
O72' 0.18(4) 0.49(8) 0.15(3) -0.01(4) 0.01(3) -0.14(5)
O73' 0.133(18) 0.060(11) 0.078(12) -0.021(10) 0.007(11) 0.001(11)
N8 0.31(4) 0.130(15) 0.102(16) 0.032(12) 0.04(2) -0.02(2)
O81 0.22(2) 0.28(2) 0.149(15) 0.071(13) -0.025(16) -0.09(2)
O82 0.118(12) 0.246(19) 0.141(13) 0.038(12) 0.016(10) 0.016(11)
O83 0.171(14) 0.220(16) 0.104(10) 0.003(10) 0.009(10) -0.020(12)
OW7 0.079(6) 0.039(4) 0.049(4) -0.001(3) 0.000(4) -0.003(4)
OW8 0.105(8) 0.055(5) 0.074(6) -0.002(4) 0.014(5) 0.009(5)
OW9 0.122(8) 0.069(5) 0.037(4) -0.002(4) 0.004(5) -0.003(5)
OW10 0.120(10) 0.103(9) 0.234(14) -0.044(9) -0.015(9) 0.027(8)
OW11 0.255(16) 0.113(8) 0.051(6) -0.025(6) -0.007(7) 0.031(9)
OW12 0.131(11) 0.180(13) 0.110(8) -0.007(8) -0.008(7) -0.041(9)
OW13 0.069(6) 0.066(5) 0.075(5) -0.001(4) 0.004(5) 0.005(5)
OW14 0.107(8) 0.065(5) 0.062(5) -0.011(4) 0.000(5) 0.009(5)
OW15 0.131(9) 0.107(8) 0.057(6) -0.021(5) 0.017(6) -0.001(6)
OW16 0.212(15) 0.094(8) 0.160(11) -0.017(8) 0.031(10) -0.033(9)
OW17 0.37(2) 0.099(9) 0.100(8) 0.005(7) 0.013(11) -0.063(12)
OW18 0.185(13) 0.089(8) 0.152(10) -0.031(7) -0.007(9) 0.011(8)
OW19 0.127(12) 0.198(15) 0.252(17) -0.097(13) 0.020(11) 0.029(11)
OW20 0.243(17) 0.221(16) 0.117(10) 0.029(10) 0.027(10) -0.122(14)
OW21 0.30(2) 0.153(14) 0.218(16) -0.039(12) 0.085(15) -0.102(14)
OW22 0.243(18) 0.168(14) 0.173(13) 0.057(11) -0.011(12) 0.003(13)
OW23 0.171(14) 0.160(13) 0.207(14) 0.000(11) -0.005(11) -0.027(11)
OW24 0.156(14) 0.186(16) 0.32(2) 0.047(14) -0.014(14) -0.056(12)
OW25 0.186(15) 0.35(3) 0.139(12) 0.051(14) 0.035(11) 0.056(16)
OW27 0.26(2) 0.096(10) 0.44(3) 0.007(14) -0.10(2) 0.021(12)
OW28 0.156(14) 0.093(10) 0.48(3) 0.103(14) 0.053(16) 0.038(9)
OW29 0.50(4) 0.24(2) 0.181(16) -0.161(16) -0.002(19) 0.00(2)
OW31 0.30(2) 0.209(18) 0.28(2) -0.105(16) -0.064(19) 0.065(17)
OW32 0.33(3) 0.25(2) 0.194(15) 0.024(15) 0.122(17) -0.053(19)
OW3 0.272(15) 0.246(15) 0.143(10) -0.017(11) -0.009(11) 0.006(13)

loop_
_atom_type_symbol
_atom_type_description
_atom_type_scat_dispersion_real
_atom_type_scat_dispersion_imag
_atom_type_scat_source
C C 0.0181 0.0091 'International Tables Vol C Tables 4.2.6.8 and 6.1.1.4'
H H 0.0000 0.0000 'International Tables Vol C Tables 4.2.6.8 and 6.1.1.4'
N N 0.0311 0.0180 'International Tables Vol C Tables 4.2.6.8 and 6.1.1.4'
O O 0.0492 0.0322 'International Tables Vol C Tables 4.2.6.8 and 6.1.1.4'
Cu Cu -1.9646 0.5888 'International Tables Vol C Tables 4.2.6.8 and 6.1.1.4'

loop_
_geom_angle_atom_site_label_1
_geom_angle_atom_site_label_2
_geom_angle_atom_site_label_3
_geom_angle
_geom_angle_site_symmetry_1
_geom_angle_site_symmetry_3
_geom_angle_publ_flag
O1B Cu1B N3B1 173.2(4) . . ?
O1B Cu1B O2B 80.2(3) . . ?
N3B1 Cu1B O2B 96.4(4) . . ?
O1B Cu1B N2B1 97.6(4) . . ?
N3B1 Cu1B N2B1 85.8(4) . . ?
O2B Cu1B N2B1 177.8(4) . . ?
O1B Cu1B Cu3B 46.2(2) . . ?
N3B1 Cu1B Cu3B 127.7(3) . . ?
O2B Cu1B Cu3B 44.2(2) . . ?
N2B1 Cu1B Cu3B 133.9(3) . . ?
O4B Cu2B O3B 81.0(3) . . ?
O4B Cu2B N6B1 97.0(4) . . ?
O3B Cu2B N6B1 174.5(4) . . ?
O4B Cu2B N5B1 174.2(4) . . ?
O3B Cu2B N5B1 95.6(4) . . ?
N6B1 Cu2B N5B1 85.9(4) . . ?
O4B Cu2B Cu4B 46.9(2) . . ?
O3B Cu2B Cu4B 45.5(2) . . ?
N6B1 Cu2B Cu4B 129.8(3) . . ?
N5B1 Cu2B Cu4B 127.7(3) . . ?
O2B Cu3B N3B2 96.3(4) . . ?
O2B Cu3B O1B 80.1(3) . . ?
N3B2 Cu3B O1B 175.7(4) . . ?
O2B Cu3B N2B2 175.6(4) . . ?
N3B2 Cu3B N2B2 88.1(4) . . ?
O1B Cu3B N2B2 95.6(3) . . ?
O2B Cu3B Cu1B 45.3(2) . . ?
N3B2 Cu3B Cu1B 130.7(3) . . ?
O1B Cu3B Cu1B 44.9(2) . . ?
N2B2 Cu3B Cu1B 130.7(3) . . ?
O3B Cu4B N5B2 95.4(4) . . ?
O3B Cu4B O4B 81.2(3) . . ?
N5B2 Cu4B O4B 173.6(4) . . ?
O3B Cu4B N6B2 176.5(4) . . ?
N5B2 Cu4B N6B2 86.3(4) . . ?
O4B Cu4B N6B2 96.8(4) . . ?
O3B Cu4B Cu2B 46.4(2) . . ?
N5B2 Cu4B Cu2B 127.8(3) . . ?
O4B Cu4B Cu2B 46.3(2) . . ?
N6B2 Cu4B Cu2B 130.3(3) . . ?
Cu1B O1B Cu3B 88.9(3) . . ?
Cu3B O2B Cu1B 90.4(3) . . ?
Cu4B O3B Cu2B 88.0(3) . . ?
Cu2B O4B Cu4B 86.9(3) . . ?
C13B C1B C2B 118.1(9) . . ?
C13B C1B C14B 118.3(9) . . ?
C2B C1B C14B 123.6(9) . . ?
C3B C2B C1B 124.8(10) . . ?
C2B C3B C4B 117.6(10) . . ?
C12B C4B N1B1 121.9(9) . . ?
C12B C4B C3B 120.9(9) . . ?
N1B1 C4B C3B 117.1(9) . . ?
C5B N1B1 C4B 117.6(8) . . ?
N1B1 C5B C6B 120.1(10) . . ?
N1B1 C5B C10B 122.0(10) . . ?
C6B C5B C10B 118.0(10) . . ?
C7B C6B C5B 120.8(12) . . ?
C6B C7B C8B 122.8(11) . . ?
C9B C8B C7B 119.8(10) . . ?
C9B C8B C23B 120.5(10) . . ?
C7B C8B C23B 119.7(10) . . ?
C8B C9B C10B 122.6(11) . . ?
C11B C10B C9B 124.5(10) . . ?
C11B C10B C5B 119.7(10) . . ?
C9B C10B C5B 115.9(10) . . ?
C10B C11B C12B 118.8(9) . . ?
C4B C12B C11B 120.0(9) . . ?
C4B C12B C13B 118.3(9) . . ?
C11B C12B C13B 121.6(9) . . ?
C1B C13B C12B 120.1(9) . . ?
N2B1 C14B C1B 108.6(9) . . ?
C14B N2B1 C15B 111.9(9) . . ?
C14B N2B1 Cu1B 117.0(7) . . ?
C15B N2B1 Cu1B 111.4(8) . . ?
N2B1 C15B C16B 105.9(10) . . ?
C15B C16B N3B1 111.6(10) . . ?
C17B N3B1 C16B 110.6(8) . . ?
C17B N3B1 Cu1B 119.9(7) . . ?
C16B N3B1 Cu1B 103.6(7) . . ?
C18B C17B N3B1 107.0(8) . . ?
C17B C18B N4B1 110.5(8) . . ?
C19B N4B1 C18B 107.9(7) . . ?
N4B1 C19B C20B 112.4(8) . . ?
N5B1 C20B C19B 106.4(8) . . ?
C20B N5B1 C21B 107.5(9) . . ?
C20B N5B1 Cu2B 120.2(8) . . ?
C21B N5B1 Cu2B 105.7(8) . . ?
N5B1 C21B C22B 109.0(11) . . ?
N6B1 C22B C21B 108.2(11) . . ?
C22B N6B1 C23B 108.5(10) . . ?
C22B N6B1 Cu2B 112.2(8) . . ?
C23B N6B1 Cu2B 116.6(7) . . ?
N6B1 C23B C8B 110.2(11) . . ?
C25B C24B C36B 121.2(10) . . ?
C25B C24B C37B 123.1(10) . . ?
C36B C24B C37B 115.7(10) . . ?
C24B C25B C26B 122.7(10) . . ?
C25B C26B C27B 116.4(10) . . ?
N1B2 C27B C35B 122.0(9) . . ?
N1B2 C27B C26B 117.6(10) . . ?
C35B C27B C26B 120.4(10) . . ?
C27B N1B2 C28B 121.3(10) . . ?
N1B2 C28B C33B 119.5(10) . . ?
N1B2 C28B C29B 118.8(10) . . ?
C33B C28B C29B 121.7(10) . . ?
C28B C29B C30B 118.1(10) . . ?
C29B C30B C31B 120.6(10) . . ?
C32B C31B C30B 120.4(10) . . ?
C32B C31B C46B 119.3(10) . . ?
C30B C31B C46B 120.0(10) . . ?
C31B C32B C33B 120.3(10) . . ?
C28B C33B C34B 119.8(10) . . ?
C28B C33B C32B 118.9(10) . . ?
C34B C33B C32B 121.3(10) . . ?
C35B C34B C33B 119.3(10) . . ?
C34B C35B C27B 118.0(9) . . ?
C34B C35B C36B 121.5(10) . . ?
C27B C35B C36B 120.5(10) . . ?
C35B C36B C24B 118.4(10) . . ?
N2B2 C37B C24B 115.2(10) . . ?
C38B N2B2 C37B 113.1(9) . . ?
C38B N2B2 Cu3B 107.6(6) . . ?
C37B N2B2 Cu3B 115.2(7) . . ?
N2B2 C38B C39B 112.0(9) . . ?
N3B2 C39B C38B 107.3(10) . . ?
C40B N3B2 C39B 112.7(10) . . ?
C40B N3B2 Cu3B 125.5(8) . . ?
C39B N3B2 Cu3B 108.9(7) . . ?
C41B C40B N3B2 110.4(13) . . ?
C40B C41B N4B2 108.0(12) . . ?
C42B N4B2 C41B 111.0(10) . . ?
C43B C42B N4B2 104.6(10) . . ?
N5B2 C43B C42B 113.9(12) . . ?
C43B N5B2 C44B 115.5(10) . . ?
C43B N5B2 Cu4B 119.5(8) . . ?
C44B N5B2 Cu4B 108.4(7) . . ?
C45B C44B N5B2 106.1(10) . . ?
C44B C45B N6B2 112.8(10) . . ?
C46B N6B2 C45B 114.0(10) . . ?
C46B N6B2 Cu4B 115.9(7) . . ?
C45B N6B2 Cu4B 107.0(7) . . ?
N6B2 C46B C31B 116.2(10) . . ?
O2A Cu1A O1A 80.5(4) . . ?
O2A Cu1A N3A1 95.1(4) . . ?
O1A Cu1A N3A1 174.9(4) . . ?
O2A Cu1A N2A1 176.9(4) . . ?
O1A Cu1A N2A1 97.8(4) . . ?
N3A1 Cu1A N2A1 86.8(4) . . ?
O2A Cu1A Cu3A 44.1(2) . . ?
O1A Cu1A Cu3A 44.2(2) . . ?
N3A1 Cu1A Cu3A 133.1(3) . . ?
N2A1 Cu1A Cu3A 133.1(3) . . ?
O3A Cu2A O4A 81.8(4) . . ?
O3A Cu2A N5A1 96.9(4) . . ?
O4A Cu2A N5A1 178.5(4) . . ?
O3A Cu2A N6A1 176.7(4) . . ?
O4A Cu2A N6A1 94.9(4) . . ?
N5A1 Cu2A N6A1 86.3(4) . . ?
O3A Cu2A Cu4A 42.0(3) . . ?
O4A Cu2A Cu4A 44.6(2) . . ?
N5A1 Cu2A Cu4A 134.0(3) . . ?
N6A1 Cu2A Cu4A 134.8(3) . . ?
O2A Cu3A O1A 80.2(3) . . ?
O2A Cu3A N3A2 95.3(4) . . ?
O1A Cu3A N3A2 174.5(4) . . ?
O2A Cu3A N2A2 175.2(4) . . ?
O1A Cu3A N2A2 98.6(4) . . ?
N3A2 Cu3A N2A2 86.2(4) . . ?
O2A Cu3A Cu1A 43.6(2) . . ?
O1A Cu3A Cu1A 44.4(2) . . ?
N3A2 Cu3A Cu1A 133.0(3) . . ?
N2A2 Cu3A Cu1A 133.0(3) . . ?
O3A Cu4A N5A2 98.6(4) . . ?
O3A Cu4A N6A2 176.7(4) . . ?
N5A2 Cu4A N6A2 84.7(4) . . ?
O3A Cu4A O4A 80.5(4) . . ?
N5A2 Cu4A O4A 178.9(4) . . ?
N6A2 Cu4A O4A 96.3(4) . . ?
O3A Cu4A Cu2A 41.5(3) . . ?
N5A2 Cu4A Cu2A 135.7(3) . . ?
N6A2 Cu4A Cu2A 135.2(3) . . ?
O4A Cu4A Cu2A 43.6(2) . . ?
Cu3A O1A Cu1A 91.5(4) . . ?
Cu1A O2A Cu3A 92.3(4) . . ?
Cu2A O3A Cu4A 96.4(4) . . ?
Cu2A O4A Cu4A 91.8(4) . . ?
C13A C1A C2A 116.7(10) . . ?
C13A C1A C14A 122.7(10) . . ?
C2A C1A C14A 120.5(10) . . ?
C3A C2A C1A 122.9(11) . . ?
C2A C3A C4A 118.7(11) . . ?
N1A1 C4A C12A 122.9(9) . . ?
N1A1 C4A C3A 118.6(10) . . ?
C12A C4A C3A 118.3(11) . . ?
C5A N1A1 C4A 119.0(9) . . ?
N1A1 C5A C10A 125.0(9) . . ?
N1A1 C5A C6A 122.3(10) . . ?
C10A C5A C6A 112.7(10) . . ?
C7A C6A C5A 120.3(11) . . ?
C6A C7A C8A 124.6(11) . . ?
C9A C8A C23A 121.5(11) . . ?
C9A C8A C7A 118.0(10) . . ?
C23A C8A C7A 120.5(10) . . ?
C8A C9A C10A 122.5(10) . . ?
C11A C10A C9A 124.7(10) . . ?
C11A C10A C5A 113.7(10) . . ?
C9A C10A C5A 121.6(10) . . ?
C10A C11A C12A 122.4(10) . . ?
C13A C12A C4A 120.1(9) . . ?
C13A C12A C11A 122.9(10) . . ?
C4A C12A C11A 117.0(9) . . ?
C1A C13A C12A 123.0(10) . . ?
C1A C14A N2A1 113.1(10) . . ?
C14A N2A1 C15A 115.6(9) . . ?
C14A N2A1 Cu1A 118.7(7) . . ?
C15A N2A1 Cu1A 102.9(7) . . ?
C16A C15A N2A1 114.0(8) . . ?
N3A1 C16A C15A 103.1(8) . . ?
C17A N3A1 C16A 110.6(8) . . ?
C17A N3A1 Cu1A 120.3(7) . . ?
C16A N3A1 Cu1A 110.7(7) . . ?
N3A1 C17A C18A 111.5(10) . . ?
N4A1 C18A C17A 108.4(10) . . ?
C19A N4A1 C18A 115.1(10) . . ?
N4A1 C19A C20A 106.7(11) . . ?
C19A C20A N5A1 112.4(11) . . ?
C21A N5A1 C20A 110.8(9) . . ?
C21A N5A1 Cu2A 111.0(8) . . ?
C20A N5A1 Cu2A 120.0(7) . . ?
N5A1 C21A C22A 102.4(9) . . ?
N6A1 C22A C21A 116.9(8) . . ?
C23A N6A1 C22A 117.2(9) . . ?
C23A N6A1 Cu2A 118.7(7) . . ?
C22A N6A1 Cu2A 101.9(6) . . ?
C8A C23A N6A1 111.9(11) . . ?
C36A C24A C25A 116.4(10) . . ?
C36A C24A C37A 121.1(10) . . ?
C25A C24A C37A 122.0(10) . . ?
C26A C25A C24A 122.2(10) . . ?
C27A C26A C25A 118.0(10) . . ?
C26A C27A N1A2 116.5(9) . . ?
C26A C27A C35A 123.0(9) . . ?
N1A2 C27A C35A 120.1(9) . . ?
C28A N1A2 C27A 116.9(8) . . ?
N1A2 C28A C33A 124.4(9) . . ?
N1A2 C28A C29A 117.3(9) . . ?
C33A C28A C29A 117.8(10) . . ?
C30A C29A C28A 118.4(10) . . ?
C29A C30A C31A 123.3(10) . . ?
C32A C31A C30A 120.1(9) . . ?
C32A C31A C46A 117.9(9) . . ?
C30A C31A C46A 121.2(9) . . ?
C31A C32A C33A 119.6(9) . . ?
C34A C33A C32A 121.8(10) . . ?
C34A C33A C28A 117.5(10) . . ?
C32A C33A C28A 120.4(9) . . ?
C33A C34A C35A 120.0(10) . . ?
C34A C35A C36A 124.4(9) . . ?
C34A C35A C27A 120.4(9) . . ?
C36A C35A C27A 115.2(9) . . ?
C24A C36A C35A 124.6(10) . . ?
N2A2 C37A C24A 113.6(10) . . ?
C38A N2A2 C37A 116.6(10) . . ?
C38A N2A2 Cu3A 105.2(9) . . ?
C37A N2A2 Cu3A 116.7(7) . . ?
N2A2 C38A C39A 111.3(8) . . ?
N3A2 C39A C38A 104.3(9) . . ?
C40A N3A2 C39A 110.0(9) . . ?
C40A N3A2 Cu3A 122.3(8) . . ?
C39A N3A2 Cu3A 108.7(7) . . ?
N3A2 C40A C41A 112.7(11) . . ?
N4A2 C41A C40A 109.7(10) . . ?
C41A N4A2 C42A 116.0(10) . . ?
C43A C42A N4A2 106.5(11) . . ?
C42A C43A N5A2 107.6(11) . . ?
C44A N5A2 C43A 109.7(9) . . ?
C44A N5A2 Cu4A 112.6(7) . . ?
C43A N5A2 Cu4A 122.4(7) . . ?
N5A2 C44A C45A 104.6(9) . . ?
N6A2 C45A C44A 113.3(9) . . ?
C45A N6A2 C46A 111.7(10) . . ?
C45A N6A2 Cu4A 107.5(7) . . ?
C46A N6A2 Cu4A 117.7(7) . . ?
N6A2 C46A C31A 115.1(10) . . ?
O13 N1 O12 119.9(12) . . ?
O13 N1 O11 120.9(10) . . ?
O12 N1 O11 119.1(11) . . ?
O22 N2 O23 120.1(11) . . ?
O22 N2 O21 119.1(12) . . ?
O23 N2 O21 120.6(11) . . ?
O32 N3 O33 122.7(19) . . ?
O32 N3 O31 117.5(15) . . ?
O33 N3 O31 119.5(18) . . ?
O43 N4 O42 122(2) . . ?
O43 N4 O41 115.3(16) . . ?
O42 N4 O41 122.3(19) . . ?
O52 N5 O51 135(2) . . ?
O52 N5 O53 115(2) . . ?
O51 N5 O53 109.8(19) . . ?
O62 N6 O61 119.5(14) . . ?
O62 N6 O63 121.8(12) . . ?
O61 N6 O63 118.5(13) . . ?
O73 N7 O71 115(3) . . ?
O73 N7 O72 122(3) . . ?
O71 N7 O72 122(3) . . ?
N7 O71 O73 31.8(18) . . ?
N7 O73 O71 33.1(19) . . ?
O71' N7' O72' 124(6) . . ?
O71' N7' O73' 99(5) . . ?
O72' N7' O73' 137(5) . . ?
O81 N8 O82 123(2) . . ?
O81 N8 O83 122.9(19) . . ?
O82 N8 O83 114(2) . . ?

loop_
_geom_bond_atom_site_label_1
_geom_bond_atom_site_label_2
_geom_bond_distance
_geom_bond_site_symmetry_2
_geom_bond_publ_flag
Cu1B O1B 1.949(7) . ?
Cu1B N3B1 1.960(9) . ?
Cu1B O2B 1.963(7) . ?
Cu1B N2B1 2.045(10) . ?
Cu1B Cu3B 2.760(2) . ?
Cu2B O4B 1.954(8) . ?
Cu2B O3B 1.958(7) . ?
Cu2B N6B1 1.970(9) . ?
Cu2B N5B1 1.994(10) . ?
Cu2B Cu4B 2.701(2) . ?
Cu3B O2B 1.925(7) . ?
Cu3B N3B2 1.984(10) . ?
Cu3B O1B 1.992(8) . ?
Cu3B N2B2 2.000(9) . ?
Cu4B O3B 1.929(7) . ?
Cu4B N5B2 1.972(11) . ?
Cu4B O4B 1.975(9) . ?
Cu4B N6B2 1.998(9) . ?
C1B C13B 1.403(13) . ?
C1B C2B 1.421(15) . ?
C1B C14B 1.507(14) . ?
C2B C3B 1.320(13) . ?
C3B C4B 1.460(14) . ?
C4B C12B 1.407(14) . ?
C4B N1B1 1.420(13) . ?
N1B1 C5B 1.368(13) . ?
C5B C6B 1.413(15) . ?
C5B C10B 1.451(15) . ?
C6B C7B 1.330(16) . ?
C7B C8B 1.355(15) . ?
C8B C9B 1.330(14) . ?
C8B C23B 1.519(15) . ?
C9B C10B 1.431(15) . ?
C10B C11B 1.398(14) . ?
C11B C12B 1.415(14) . ?
C12B C13B 1.440(13) . ?
C14B N2B1 1.463(14) . ?
N2B1 C15B 1.491(14) . ?
C15B C16B 1.507(16) . ?
C16B N3B1 1.531(13) . ?
N3B1 C17B 1.517(12) . ?
C17B C18B 1.485(13) . ?
C18B N4B1 1.496(12) . ?
N4B1 C19B 1.489(12) . ?
C19B C20B 1.611(14) . ?
C20B N5B1 1.490(13) . ?
N5B1 C21B 1.495(14) . ?
C21B C22B 1.532(18) . ?
C22B N6B1 1.469(15) . ?
N6B1 C23B 1.499(16) . ?
C24B C25B 1.344(16) . ?
C24B C36B 1.428(15) . ?
C24B C37B 1.499(15) . ?
C25B C26B 1.443(15) . ?
C26B C27B 1.446(14) . ?
C27B N1B2 1.324(13) . ?
C27B C35B 1.409(15) . ?
N1B2 C28B 1.344(12) . ?
C28B C33B 1.399(15) . ?
C28B C29B 1.408(14) . ?
C29B C30B 1.414(15) . ?
C30B C31B 1.423(15) . ?
C31B C32B 1.362(14) . ?
C31B C46B 1.507(15) . ?
C32B C33B 1.439(14) . ?
C33B C34B 1.400(14) . ?
C34B C35B 1.376(14) . ?
C35B C36B 1.426(14) . ?
C37B N2B2 1.499(14) . ?
N2B2 C38B 1.474(5) . ?
C38B C39B 1.547(15) . ?
C39B N3B2 1.519(15) . ?
N3B2 C40B 1.476(16) . ?
C40B C41B 1.398(16) . ?
C41B N4B2 1.559(16) . ?
N4B2 C42B 1.551(14) . ?
C42B C43B 1.504(17) . ?
C43B N5B2 1.463(14) . ?
N5B2 C44B 1.533(15) . ?
C44B C45B 1.448(15) . ?
C45B N6B2 1.481(6) . ?
N6B2 C46B 1.414(14) . ?
Cu1A O2A 1.924(8) . ?
Cu1A O1A 1.951(8) . ?
Cu1A N3A1 2.000(9) . ?
Cu1A N2A1 2.036(9) . ?
Cu1A Cu3A 2.790(2) . ?
Cu2A O3A 1.894(9) . ?
Cu2A O4A 1.960(8) . ?
Cu2A N5A1 2.029(11) . ?
Cu2A N6A1 2.061(10) . ?
Cu2A Cu4A 2.838(2) . ?
Cu3A O2A 1.944(8) . ?
Cu3A O1A 1.945(8) . ?
Cu3A N3A2 1.997(10) . ?
Cu3A N2A2 2.025(11) . ?
Cu4A O3A 1.912(9) . ?
Cu4A N5A2 1.987(9) . ?
Cu4A N6A2 1.990(11) . ?
Cu4A O4A 1.994(8) . ?
C1A C13A 1.379(15) . ?
C1A C2A 1.403(14) . ?
C1A C14A 1.457(15) . ?
C2A C3A 1.378(15) . ?
C3A C4A 1.439(15) . ?
C4A N1A1 1.358(13) . ?
C4A C12A 1.395(14) . ?
N1A1 C5A 1.272(13) . ?
C5A C10A 1.484(15) . ?
C5A C6A 1.539(16) . ?
C6A C7A 1.319(16) . ?
C7A C8A 1.429(16) . ?
C8A C9A 1.366(14) . ?
C8A C23A 1.421(15) . ?
C9A C10A 1.399(14) . ?
C10A C11A 1.379(14) . ?
C11A C12A 1.412(13) . ?
C12A C13A 1.379(14) . ?
C14A N2A1 1.515(15) . ?
N2A1 C15A 1.526(15) . ?
C15A C16A 1.503(15) . ?
C16A N3A1 1.494(12) . ?
N3A1 C17A 1.476(13) . ?
C17A C18A 1.548(15) . ?
C18A N4A1 1.508(15) . ?
N4A1 C19A 1.464(14) . ?
C19A C20A 1.499(15) . ?
C20A N5A1 1.538(15) . ?
N5A1 C21A 1.480(14) . ?
C21A C22A 1.509(14) . ?
C22A N6A1 1.502(6) . ?
N6A1 C23A 1.494(15) . ?
C24A C36A 1.363(15) . ?
C24A C25A 1.425(15) . ?
C24A C37A 1.530(15) . ?
C25A C26A 1.387(15) . ?
C26A C27A 1.376(14) . ?
C27A N1A2 1.408(12) . ?
C27A C35A 1.421(13) . ?
N1A2 C28A 1.351(12) . ?
C28A C33A 1.426(14) . ?
C28A C29A 1.464(15) . ?
C29A C30A 1.354(14) . ?
C30A C31A 1.392(14) . ?
C31A C32A 1.376(14) . ?
C31A C46A 1.512(14) . ?
C32A C33A 1.415(14) . ?
C33A C34A 1.375(14) . ?
C34A C35A 1.389(13) . ?
C35A C36A 1.413(14) . ?
C37A N2A2 1.521(16) . ?
N2A2 C38A 1.495(16) . ?
C38A C39A 1.505(15) . ?
C39A N3A2 1.494(14) . ?
N3A2 C40A 1.469(15) . ?
C40A C41A 1.538(16) . ?
C41A N4A2 1.425(14) . ?
N4A2 C42A 1.540(14) . ?
C42A C43A 1.518(17) . ?
C43A N5A2 1.581(15) . ?
N5A2 C44A 1.449(13) . ?
C44A C45A 1.499(14) . ?
C45A N6A2 1.491(6) . ?
N6A2 C46A 1.492(15) . ?
N1 O13 1.234(12) . ?
N1 O12 1.241(11) . ?
N1 O11 1.247(12) . ?
N2 O22 1.240(13) . ?
N2 O23 1.247(13) . ?
N2 O21 1.272(12) . ?
N3 O32 1.248(16) . ?
N3 O33 1.252(16) . ?
N3 O31 1.263(17) . ?
N4 O43 1.247(17) . ?
N4 O42 1.260(16) . ?
N4 O41 1.262(16) . ?
N5 O52 1.07(2) . ?
N5 O51 1.28(2) . ?
N5 O53 1.37(2) . ?
N6 O62 1.272(13) . ?
N6 O61 1.287(14) . ?
N6 O63 1.290(14) . ?
N7 O73 1.05(2) . ?
N7 O71 1.09(3) . ?
N7 O72 1.35(3) . ?
O71 O73 1.80(4) . ?
N7' O71' 1.17(6) . ?
N7' O72' 1.32(4) . ?
N7' O73' 1.54(4) . ?
N8 O81 1.348(17) . ?
N8 O82 1.363(16) . ?
N8 O83 1.395(16) . ?
OW5 OW5 1.22(4) 3_766 ?
